data_7033744
loop_
_publ_author_name
'Olivari, Martina'
'Montis, Riccardo'
'Karagiannidis, Louise E.'
'Horton, Peter N.'
'Mapp, Lucy K.'
'Coles, Simon J.'
'Light, Mark E.'
'Gale, Philip A.'
'Caltagirone, Claudia'

_publ_section_title
;
 Anion complexation, transport and structural studies of a series of
 bis-methylurea compounds.
;
_journal_issue 5
_journal_name_full 'Dalton transactions (Cambridge, England : 2003)'
_journal_page_first 2138
_journal_page_last 2149
_journal_paper_doi 10.1039/c4dt02893g
_journal_volume 44
_journal_year 2015
_chemical_formula_moiety 'C24 H20 F6 N4 O2, 2(C16 H36 N), 2(C2 H3 O2), 3(H2 O)'
_chemical_formula_sum 'C60 H104 F6 N6 O9'
_chemical_formula_weight 1167.49
_chemical_name_systematic
;
 ?
;
_space_group_crystal_system monoclinic
_space_group_IT_number 15
_space_group_name_Hall '-I 2ya'
_space_group_name_H-M_alt 'I 1 2/a 1'
_symmetry_space_group_name_Hall '-I 2ya'
_symmetry_space_group_name_H-M 'I 1 2/a 1'
_atom_sites_solution_hydrogens mixed
_audit_creation_method SHELXL-2013
_audit_update_record
;
2014-11-10 deposited with the CCDC.
2014-12-01 downloaded from the CCDC.
;
_cell_angle_alpha 90
_cell_angle_beta 91.801(4)
_cell_angle_gamma 90
_cell_formula_units_Z 8
_cell_length_a 34.550(2)
_cell_length_b 8.7957(5)
_cell_length_c 43.222(3)
_cell_measurement_reflns_used 100000
_cell_measurement_temperature 100(2)
_cell_measurement_theta_max 27.5
_cell_measurement_theta_min 2.2
_cell_volume 13128.3(14)
_computing_cell_refinement
;
Rigaku CrystalClear-SM Expert 3.1 b27
;
_computing_data_collection
;
Rigaku CrystalClear-SM Expert 3.1 b27
;
_computing_data_reduction
;
Rigaku CrystalClear-SM Expert 3.1 b27
;
_computing_molecular_graphics 'ORTEP3 for Windows (Farrugia, 1997)'
_computing_publication_material 'WINGX (Farrugia, 1998)'
_computing_structure_refinement 'SHELXL-2013 (Sheldrick, 2013)'
_computing_structure_solution 'SUPERFLIP (Palatinus & Chapuis, 2007'
_diffrn_ambient_temperature 100(2)
_diffrn_detector 'CCD plate'
_diffrn_detector_area_resol_mean 28.5714
_diffrn_detector_type 'Rigaku HG Saturn724+ (2x2 bin mode)'
_diffrn_measured_fraction_theta_full 1.000
_diffrn_measured_fraction_theta_max 1.000
_diffrn_measurement_device 'four-circle \k goniometer'
_diffrn_measurement_device_type 'Rigaku AFC12 (Right)'
_diffrn_measurement_method 'profile data from \w-scans'
_diffrn_measurement_specimen_support 'MiTeGen MicroMesh'
_diffrn_radiation_collimation 'Confocal mirrors, HF Varimax '
_diffrn_radiation_type MoK\a
_diffrn_radiation_wavelength 0.71075
_diffrn_reflns_av_R_equivalents 0.1182
_diffrn_reflns_av_unetI/netI 0.0416
_diffrn_reflns_Laue_measured_fraction_full 1.000
_diffrn_reflns_Laue_measured_fraction_max 1.000
_diffrn_reflns_limit_h_max 41
_diffrn_reflns_limit_h_min -41
_diffrn_reflns_limit_k_max 10
_diffrn_reflns_limit_k_min -10
_diffrn_reflns_limit_l_max 51
_diffrn_reflns_limit_l_min -51
_diffrn_reflns_number 222840
_diffrn_reflns_point_group_measured_fraction_full 1.000
_diffrn_reflns_point_group_measured_fraction_max 1.000
_diffrn_reflns_theta_full 25.000
_diffrn_reflns_theta_max 25.028
_diffrn_reflns_theta_min 2.193
_diffrn_source 'Rotating Anode'
_diffrn_source_current 55.0
_diffrn_source_power 2.475
_diffrn_source_voltage 45.0
_exptl_absorpt_coefficient_mu 0.090
_exptl_absorpt_correction_T_max 1.000
_exptl_absorpt_correction_T_min 0.619
_exptl_absorpt_correction_type multi-scan
_exptl_absorpt_process_details
;
Rigaku CrystalClear-SM Expert 3.1 b27
;
_exptl_crystal_colour Colourless
_exptl_crystal_density_diffrn 1.181
_exptl_crystal_description Fragment
_exptl_crystal_F_000 5056
_exptl_crystal_size_max 0.120
_exptl_crystal_size_mid 0.060
_exptl_crystal_size_min 0.060
_refine_diff_density_max 0.691
_refine_diff_density_min -0.308
_refine_diff_density_rms 0.048
_refine_ls_extinction_method none
_refine_ls_goodness_of_fit_ref 1.046
_refine_ls_hydrogen_treatment constr
_refine_ls_matrix_type full
_refine_ls_number_parameters 775
_refine_ls_number_reflns 11607
_refine_ls_number_restraints 11
_refine_ls_restrained_S_all 1.048
_refine_ls_R_factor_all 0.0842
_refine_ls_R_factor_gt 0.0533
_refine_ls_shift/su_max 0.001
_refine_ls_shift/su_mean 0.000
_refine_ls_structure_factor_coef Fsqd
_refine_ls_weighting_details 'w=1/[\s^2^(Fo^2^)+(0.0934P)^2^+2.1700P] where P=(Fo^2^+2Fc^2^)/3'
_refine_ls_weighting_scheme calc
_refine_ls_wR_factor_gt 0.1468
_refine_ls_wR_factor_ref 0.1612
_reflns_Friedel_coverage 0.000
_reflns_number_gt 7737
_reflns_number_total 11607
_reflns_threshold_expression 'I > 2\s(I)'
_cod_data_source_file c4dt02893g2.cif
_cod_data_source_block L1-AcO-(1:2)
_cod_depositor_comments
;
The following automatic conversions were performed:

'_exptl_absorpt_correction_type' value 'Multi-scan' changed to
'multi-scan' according to
/usr/data/users/saulius/crontab/automatic-downloads/rss-feeds/RSC/lib/dictionaries/cif_core.dic
dictionary named 'cif_core.dic' version 2.4.2 from 2011-04-26.

Automatic conversion script
Id: cif_fix_values 3008 2015-01-20 13:52:24Z robertas 
;
_cod_original_cell_volume 13128.2(14)
_cod_database_code 7033744
_shelx_space_group_comment
;
The symmetry employed for this shelxl refinement is uniquely defined
by the following loop, which should always be used as a source of
symmetry information in preference to the above space-group names.
They are only intended as comments.
;
_shelx_estimated_absorpt_t_min 0.989
_shelx_estimated_absorpt_t_max 0.995
_shelxl_version_number 2013-4

loop_
_space_group_symop_operation_xyz
'x, y, z'
'-x+1/2, y, -z'
'x+1/2, y+1/2, z+1/2'
'-x+1, y+1/2, -z+1/2'
'-x, -y, -z'
'x-1/2, -y, z'
'-x+1/2, -y+1/2, -z+1/2'
'x, -y+1/2, z+1/2'

loop_
_atom_site_label
_atom_site_type_symbol
_atom_site_fract_x
_atom_site_fract_y
_atom_site_fract_z
_atom_site_U_iso_or_equiv
_atom_site_adp_type
_atom_site_occupancy
_atom_site_site_symmetry_order
_atom_site_calc_flag
_atom_site_refinement_flags_posn
_atom_site_refinement_flags_adp
_atom_site_refinement_flags_occupancy
_atom_site_disorder_assembly
_atom_site_disorder_group
C1 C 0.61850(8) 0.1528(3) 0.46220(6) 0.0472(7) Uani 1 1 d . . . . .
C2 C 0.61671(7) 0.2034(3) 0.42927(5) 0.0383(6) Uani 1 1 d . . . . .
C3 C 0.64659(7) 0.2894(3) 0.41744(5) 0.0370(5) Uani 1 1 d . . . . .
H3A H 0.6688 0.3109 0.4302 0.044 Uiso 1 1 calc R U . . .
C4 C 0.64448(7) 0.3444(3) 0.38740(5) 0.0346(5) Uani 1 1 d . . . . .
H4A H 0.6653 0.4022 0.3797 0.041 Uiso 1 1 calc R U . . .
C5 C 0.61193(7) 0.3153(3) 0.36834(5) 0.0329(5) Uani 1 1 d . . . . .
C6 C 0.58219(7) 0.2239(3) 0.38004(5) 0.0369(5) Uani 1 1 d . . . . .
H6 H 0.5604 0.1985 0.3671 0.044 Uiso 1 1 calc R U . . .
C7 C 0.58465(7) 0.1709(3) 0.41030(6) 0.0400(6) Uani 1 1 d . . . . .
H7 H 0.5641 0.1116 0.4181 0.048 Uiso 1 1 calc R U . . .
C8 C 0.63084(7) 0.4614(2) 0.32177(5) 0.0314(5) Uani 1 1 d . . . . .
C9 C 0.64022(7) 0.5825(3) 0.27186(5) 0.0370(5) Uani 1 1 d . . . . .
H9A H 0.6500 0.6696 0.2843 0.044 Uiso 1 1 calc R U . . .
H9B H 0.6219 0.6230 0.2559 0.044 Uiso 1 1 calc R U . . .
C10 C 0.67407(7) 0.5093(3) 0.25588(5) 0.0332(5) Uani 1 1 d . . . . .
C11 C 0.71108(7) 0.5718(3) 0.25822(5) 0.0391(6) Uani 1 1 d . . . . .
H11 H 0.7157 0.6584 0.2709 0.047 Uiso 1 1 calc R U . . .
C12 C 0.74116(7) 0.5087(3) 0.24215(6) 0.0427(6) Uani 1 1 d . . . . .
H12 H 0.7663 0.5524 0.2439 0.051 Uiso 1 1 calc R U . . .
C13 C 0.73499(7) 0.3828(3) 0.22355(6) 0.0396(6) Uani 1 1 d . . . . .
H13 H 0.7558 0.3408 0.2125 0.047 Uiso 1 1 calc R U . . .
C14 C 0.69823(7) 0.3171(3) 0.22096(5) 0.0332(5) Uani 1 1 d . . . . .
C15 C 0.66823(7) 0.3810(3) 0.23711(5) 0.0334(5) Uani 1 1 d . . . . .
H15 H 0.6432 0.3368 0.2354 0.040 Uiso 1 1 calc R U . . .
C16 C 0.69118(7) 0.1812(3) 0.19982(5) 0.0372(5) Uani 1 1 d . . . . .
H16A H 0.7129 0.1085 0.2026 0.045 Uiso 1 1 calc R U . . .
H16B H 0.6672 0.1289 0.2058 0.045 Uiso 1 1 calc R U . . .
C17 C 0.65442(7) 0.2856(3) 0.15544(5) 0.0326(5) Uani 1 1 d . . . . .
C18 C 0.62569(7) 0.3935(2) 0.10716(5) 0.0312(5) Uani 1 1 d . . . . .
C19 C 0.62786(7) 0.3808(3) 0.07492(5) 0.0360(5) Uani 1 1 d . . . . .
H19 H 0.6501 0.3364 0.0662 0.043 Uiso 1 1 calc R U . . .
C20 C 0.59797(7) 0.4322(3) 0.05556(5) 0.0382(6) Uani 1 1 d . . . . .
H20 H 0.5998 0.4226 0.0338 0.046 Uiso 1 1 calc R U . . .
C21 C 0.56514(7) 0.4980(3) 0.06801(5) 0.0344(5) Uani 1 1 d . . . . .
C22 C 0.56351(7) 0.5154(2) 0.10009(5) 0.0339(5) Uani 1 1 d . . . . .
H22 H 0.5415 0.5619 0.1087 0.041 Uiso 1 1 calc R U . . .
C23 C 0.59342(7) 0.4660(2) 0.11943(5) 0.0326(5) Uani 1 1 d . . . . .
H23 H 0.5922 0.4811 0.1411 0.039 Uiso 1 1 calc R U . . .
C24 C 0.53198(8) 0.5463(3) 0.04779(6) 0.0408(6) Uani 1 1 d . . . . .
F1 F 0.60011(6) 0.02231(19) 0.46696(4) 0.0698(5) Uani 1 1 d . . . . .
F2 F 0.60373(6) 0.2530(2) 0.48159(3) 0.0746(6) Uani 1 1 d . . . . .
F3 F 0.65488(6) 0.1288(2) 0.47277(4) 0.0789(6) Uani 1 1 d . . . . .
F4 F 0.52322(6) 0.69423(19) 0.05116(4) 0.0750(6) Uani 1 1 d . . . . .
F5 F 0.49891(5) 0.4743(2) 0.05436(5) 0.0759(6) Uani 1 1 d . . . . .
F6 F 0.53714(5) 0.5270(2) 0.01796(3) 0.0693(5) Uani 1 1 d . . . . .
N1 N 0.60672(5) 0.3663(2) 0.33782(4) 0.0329(4) Uani 1 1 d . . . . .
H1 H 0.5857 0.3344 0.3277 0.040 Uiso 1 1 calc R U . . .
N2 N 0.61935(6) 0.4809(2) 0.29193(4) 0.0357(4) Uani 1 1 d . . . . .
H2 H 0.5990 0.4314 0.2845 0.043 Uiso 1 1 calc R U . . .
N3 N 0.68761(6) 0.2248(2) 0.16718(4) 0.0369(5) Uani 1 1 d . . . . .
H3 H 0.7073 0.2112 0.1551 0.044 Uiso 1 1 calc R U . . .
N4 N 0.65639(5) 0.3346(2) 0.12518(4) 0.0330(4) Uani 1 1 d . . . . .
H4 H 0.6790 0.3281 0.1165 0.040 Uiso 1 1 calc R U . . .
O1 O 0.65999(5) 0.52393(18) 0.33349(4) 0.0384(4) Uani 1 1 d . . . . .
O2 O 0.62470(5) 0.29312(19) 0.17057(4) 0.0392(4) Uani 1 1 d . . . . .
C25 C 0.50907(7) 0.4903(3) 0.40352(6) 0.0398(6) Uani 1 1 d . . . . .
H25A H 0.5356 0.4687 0.3968 0.048 Uiso 1 1 calc R U . . .
H25B H 0.4971 0.3917 0.4087 0.048 Uiso 1 1 calc R U . . .
C26 C 0.51204(7) 0.5856(3) 0.43276(6) 0.0425(6) Uani 1 1 d . . . . .
H26A H 0.4860 0.5975 0.4414 0.051 Uiso 1 1 calc R U . . .
H26B H 0.5220 0.6879 0.4278 0.051 Uiso 1 1 calc R U . . .
C27 C 0.53926(8) 0.5090(3) 0.45665(6) 0.0448(6) Uani 1 1 d . . . . .
H27A H 0.5284 0.4089 0.4622 0.054 Uiso 1 1 calc R U . . .
H27B H 0.5646 0.4912 0.4473 0.054 Uiso 1 1 calc R U . . .
C28 C 0.54531(9) 0.6033(4) 0.48586(6) 0.0592(8) Uani 1 1 d . . . . .
H28A H 0.5615 0.5467 0.5009 0.089 Uiso 1 1 calc R U . . .
H28B H 0.5202 0.6251 0.4948 0.089 Uiso 1 1 calc R U . . .
H28C H 0.5581 0.6991 0.4807 0.089 Uiso 1 1 calc R U . . .
C29 C 0.44469(8) 0.5863(3) 0.38423(7) 0.0486(7) Uani 1 1 d . . . . .
H29A H 0.4306 0.6240 0.3655 0.058 Uiso 1 1 calc R U . . .
H29B H 0.4440 0.6678 0.4000 0.058 Uiso 1 1 calc R U . . .
C30 C 0.42322(7) 0.4487(3) 0.39636(7) 0.0498(7) Uani 1 1 d . . . . .
H30A H 0.4274 0.3605 0.3826 0.060 Uiso 1 1 calc R U . . .
H30B H 0.4335 0.4225 0.4173 0.060 Uiso 1 1 calc R U . . .
C31 C 0.38020(8) 0.4815(3) 0.39771(8) 0.0607(8) Uani 1 1 d . . . . .
H31A H 0.3696 0.4996 0.3765 0.073 Uiso 1 1 calc R U . . .
H31B H 0.3763 0.5753 0.4099 0.073 Uiso 1 1 calc R U . . .
C32 C 0.35817(9) 0.3506(4) 0.41233(9) 0.0725(10) Uani 1 1 d . . . . .
H32A H 0.3659 0.3423 0.4343 0.109 Uiso 1 1 calc R U . . .
H32B H 0.3642 0.2555 0.4017 0.109 Uiso 1 1 calc R U . . .
H32C H 0.3303 0.3701 0.4104 0.109 Uiso 1 1 calc R U . . .
C33 C 0.48904(9) 0.4443(3) 0.34962(6) 0.0504(7) Uani 1 1 d . . . . .
H33A H 0.4787 0.3457 0.3567 0.060 Uiso 1 1 calc R U . . .
H33B H 0.5168 0.4289 0.3455 0.060 Uiso 1 1 calc R U . . .
C34 C 0.46803(9) 0.4853(3) 0.31879(6) 0.0563(7) Uani 1 1 d . . . . .
H34A H 0.4647 0.5971 0.3181 0.068 Uiso 1 1 calc R U . . .
H34B H 0.4850 0.4569 0.3017 0.068 Uiso 1 1 calc R U . . .
C35 C 0.42974(9) 0.4143(4) 0.31280(7) 0.0603(8) Uani 1 1 d . . . . .
H35A H 0.4114 0.4524 0.3282 0.072 Uiso 1 1 calc R U . . .
H35B H 0.4321 0.3029 0.3156 0.072 Uiso 1 1 calc R U . . .
C36 C 0.41351(9) 0.4471(4) 0.28057(6) 0.0564(7) Uani 1 1 d . . . . .
H36A H 0.3873 0.4051 0.2783 0.085 Uiso 1 1 calc R U . . .
H36B H 0.4301 0.4002 0.2653 0.085 Uiso 1 1 calc R U . . .
H36C H 0.4126 0.5573 0.2772 0.085 Uiso 1 1 calc R U . . .
C37A C 0.50619(16) 0.7055(5) 0.36644(12) 0.0345(12) Uani 0.765(7) 1 d D . P A 1
H37A H 0.4936 0.7400 0.3468 0.041 Uiso 0.765(7) 1 calc R U P A 1
H37B H 0.5013 0.7841 0.3822 0.041 Uiso 0.765(7) 1 calc R U P A 1
C38A C 0.54999(14) 0.6978(5) 0.36183(10) 0.0426(11) Uani 0.765(7) 1 d D . P A 1
H38A H 0.5636 0.6956 0.3823 0.051 Uiso 0.765(7) 1 calc R U P A 1
H38B H 0.5562 0.6024 0.3509 0.051 Uiso 0.765(7) 1 calc R U P A 1
C39A C 0.56472(10) 0.8328(4) 0.34328(8) 0.0467(11) Uani 0.765(7) 1 d D . P A 1
H39A H 0.5545 0.9277 0.3522 0.056 Uiso 0.765(7) 1 calc R U P A 1
H39B H 0.5933 0.8363 0.3455 0.056 Uiso 0.765(7) 1 calc R U P A 1
C40A C 0.55341(14) 0.8275(6) 0.30922(10) 0.0530(12) Uani 0.765(7) 1 d D . P A 1
H40A H 0.5634 0.7339 0.3001 0.080 Uiso 0.765(7) 1 calc R U P A 1
H40B H 0.5644 0.9157 0.2988 0.080 Uiso 0.765(7) 1 calc R U P A 1
H40C H 0.5251 0.8296 0.3067 0.080 Uiso 0.765(7) 1 calc R U P A 1
C37B C 0.4938(5) 0.7343(15) 0.3709(6) 0.062(7) Uani 0.235(7) 1 d D . P A 2
H37C H 0.4752 0.7750 0.3551 0.075 Uiso 0.235(7) 1 calc R U P A 2
H37D H 0.4908 0.7918 0.3904 0.075 Uiso 0.235(7) 1 calc R U P A 2
C38B C 0.5345(5) 0.747(2) 0.3600(3) 0.052(4) Uani 0.235(7) 1 d D . P A 2
H38C H 0.5503 0.6665 0.3701 0.063 Uiso 0.235(7) 1 calc R U P A 2
H38D H 0.5452 0.8463 0.3670 0.063 Uiso 0.235(7) 1 calc R U P A 2
C39B C 0.5392(3) 0.7354(15) 0.3252(3) 0.067(5) Uani 0.235(7) 1 d D . P A 2
H39C H 0.5395 0.6269 0.3191 0.080 Uiso 0.235(7) 1 calc R U P A 2
H39D H 0.5167 0.7841 0.3144 0.080 Uiso 0.235(7) 1 calc R U P A 2
C40B C 0.5759(5) 0.8105(18) 0.3151(4) 0.070(5) Uani 0.235(7) 1 d D . P A 2
H40D H 0.5970 0.7873 0.3301 0.104 Uiso 0.235(7) 1 calc R U P A 2
H40E H 0.5721 0.9208 0.3141 0.104 Uiso 0.235(7) 1 calc R U P A 2
H40F H 0.5826 0.7722 0.2947 0.104 Uiso 0.235(7) 1 calc R U P A 2
N5 N 0.48634(6) 0.5580(2) 0.37635(5) 0.0438(5) Uani 1 1 d D . . . .
C41 C 0.73523(7) 0.9450(3) 0.40889(5) 0.0381(6) Uani 1 1 d . . . . .
H41A H 0.7158 1.0083 0.4193 0.046 Uiso 1 1 calc R U . . .
H41B H 0.7549 1.0145 0.4006 0.046 Uiso 1 1 calc R U . . .
C42 C 0.75499(8) 0.8428(3) 0.43319(6) 0.0443(6) Uani 1 1 d . . . . .
H42A H 0.7356 0.7748 0.4424 0.053 Uiso 1 1 calc R U . . .
H42B H 0.7748 0.7790 0.4234 0.053 Uiso 1 1 calc R U . . .
C43 C 0.77393(9) 0.9404(3) 0.45820(6) 0.0533(7) Uani 1 1 d . . . . .
H43A H 0.7536 0.9938 0.4696 0.064 Uiso 1 1 calc R U . . .
H43B H 0.7902 1.0184 0.4484 0.064 Uiso 1 1 calc R U . . .
C44 C 0.79894(9) 0.8479(4) 0.48101(6) 0.0605(8) Uani 1 1 d . . . . .
H44A H 0.8093 0.9149 0.4974 0.091 Uiso 1 1 calc R U . . .
H44B H 0.8204 0.8013 0.4701 0.091 Uiso 1 1 calc R U . . .
H44C H 0.7832 0.7682 0.4902 0.091 Uiso 1 1 calc R U . . .
C45 C 0.68388(7) 0.7564(3) 0.39272(6) 0.0358(5) Uani 1 1 d . . . . .
H45A H 0.6963 0.6777 0.4060 0.043 Uiso 1 1 calc R U . . .
H45B H 0.6723 0.7041 0.3744 0.043 Uiso 1 1 calc R U . . .
C46 C 0.65137(7) 0.8296(3) 0.41054(7) 0.0493(7) Uani 1 1 d . . . . .
H46A H 0.6344 0.8886 0.3961 0.059 Uiso 1 1 calc R U . . .
H46B H 0.6625 0.9004 0.4262 0.059 Uiso 1 1 calc R U . . .
C47 C 0.62756(7) 0.7073(3) 0.42652(7) 0.0492(7) Uani 1 1 d . . . . .
H47A H 0.6026 0.7521 0.4326 0.059 Uiso 1 1 calc R U . . .
H47B H 0.6217 0.6244 0.4116 0.059 Uiso 1 1 calc R U . . .
C48 C 0.64791(8) 0.6406(3) 0.45502(7) 0.0562(7) Uani 1 1 d . . . . .
H48A H 0.6516 0.7201 0.4707 0.084 Uiso 1 1 calc R U . . .
H48B H 0.6732 0.6003 0.4494 0.084 Uiso 1 1 calc R U . . .
H48C H 0.6321 0.5584 0.4633 0.084 Uiso 1 1 calc R U . . .
C49 C 0.69811(7) 0.9890(3) 0.36125(6) 0.0386(6) Uani 1 1 d . . . . .
H49A H 0.7184 1.0667 0.3582 0.046 Uiso 1 1 calc R U . . .
H49B H 0.6769 1.0385 0.3724 0.046 Uiso 1 1 calc R U . . .
C50 C 0.68228(7) 0.9392(3) 0.32946(5) 0.0355(5) Uani 1 1 d . . . . .
H50A H 0.6661 0.8471 0.3316 0.043 Uiso 1 1 calc R U . . .
H50B H 0.7040 0.9143 0.3159 0.043 Uiso 1 1 calc R U . . .
C51 C 0.65802(7) 1.0682(3) 0.31516(6) 0.0407(6) Uani 1 1 d . . . . .
H51A H 0.6348 1.0836 0.3276 0.049 Uiso 1 1 calc R U . . .
H51B H 0.6734 1.1633 0.3161 0.049 Uiso 1 1 calc R U . . .
C52 C 0.64529(8) 1.0380(3) 0.28190(6) 0.0449(6) Uani 1 1 d . . . . .
H52A H 0.6303 0.9435 0.2808 0.067 Uiso 1 1 calc R U . . .
H52B H 0.6681 1.0286 0.2692 0.067 Uiso 1 1 calc R U . . .
H52C H 0.6292 1.1225 0.2742 0.067 Uiso 1 1 calc R U . . .
C53 C 0.74331(7) 0.7657(3) 0.36437(5) 0.0350(5) Uani 1 1 d . . . . .
H53A H 0.7523 0.6824 0.3782 0.042 Uiso 1 1 calc R U . . .
H53B H 0.7291 0.7187 0.3466 0.042 Uiso 1 1 calc R U . . .
C54 C 0.77858(7) 0.8461(3) 0.35235(6) 0.0404(6) Uani 1 1 d . . . . .
H54A H 0.7953 0.8807 0.3700 0.048 Uiso 1 1 calc R U . . .
H54B H 0.7704 0.9366 0.3402 0.048 Uiso 1 1 calc R U . . .
C55 C 0.80130(8) 0.7383(3) 0.33192(6) 0.0463(6) Uani 1 1 d . . . . .
H55A H 0.8068 0.6430 0.3435 0.056 Uiso 1 1 calc R U . . .
H55B H 0.7852 0.7122 0.3133 0.056 Uiso 1 1 calc R U . . .
C56 C 0.83819(9) 0.8049(4) 0.32216(7) 0.0621(8) Uani 1 1 d . . . . .
H56A H 0.8558 0.8166 0.3402 0.093 Uiso 1 1 calc R U . . .
H56B H 0.8332 0.9046 0.3127 0.093 Uiso 1 1 calc R U . . .
H56C H 0.8500 0.7376 0.3070 0.093 Uiso 1 1 calc R U . . .
N6 N 0.71520(5) 0.8642(2) 0.38183(4) 0.0348(4) Uani 1 1 d . . . . .
C57 C 0.73733(7) 0.1301(3) 0.07807(6) 0.0403(6) Uani 1 1 d . . . . .
C58 C 0.73195(10) 0.1061(4) 0.04330(7) 0.0659(9) Uani 1 1 d . . . . .
H58A H 0.7049 0.1250 0.0371 0.099 Uiso 1 1 calc R U . . .
H58B H 0.7388 0.0012 0.0381 0.099 Uiso 1 1 calc R U . . .
H58C H 0.7487 0.1765 0.0323 0.099 Uiso 1 1 calc R U . . .
O3 O 0.76266(5) 0.05220(19) 0.09197(4) 0.0462(4) Uani 1 1 d . . . . .
O4 O 0.71665(5) 0.2297(2) 0.09047(5) 0.0540(5) Uani 1 1 d . . . . .
C59 C 0.53830(7) 0.2471(3) 0.27675(5) 0.0380(6) Uani 1 1 d . . . . .
C60 C 0.50527(8) 0.1595(3) 0.26119(6) 0.0497(7) Uani 1 1 d . . . . .
H60A H 0.5031 0.1878 0.2393 0.074 Uiso 1 1 calc R U . . .
H60B H 0.4810 0.1838 0.2713 0.074 Uiso 1 1 calc R U . . .
H60C H 0.5104 0.0502 0.2630 0.074 Uiso 1 1 calc R U . . .
O5 O 0.54321(5) 0.2344(2) 0.30570(4) 0.0443(4) Uani 1 1 d . . . . .
O6 O 0.55901(5) 0.3289(2) 0.25998(4) 0.0437(4) Uani 1 1 d . . . . .
O7 O 0.76631(3) 0.14187(19) 0.15307(3) 0.0472(4) Uani 1 1 d G . . . .
H7A H 0.7852 0.0919 0.1611 0.071 Uiso 1 1 d G U . . .
H7B H 0.7642 0.1223 0.1338 0.071 Uiso 1 1 d G U . . .
O8 O 0.55487(3) 0.37597(19) 0.19664(3) 0.0494(5) Uani 1 1 d G . . . .
H8A H 0.5551 0.3652 0.2162 0.074 Uiso 1 1 d G U . . .
H8B H 0.5771 0.3546 0.1900 0.074 Uiso 1 1 d G U . . .
O9 O 0.48851(4) 0.08327(18) 0.34057(3) 0.0423(4) Uani 1 1 d G . . . .
H9C H 0.4743 0.0286 0.3286 0.063 Uiso 1 1 d G U . . .
H9D H 0.5048 0.1314 0.3300 0.063 Uiso 1 1 d G U . . .

loop_
_atom_site_aniso_label
_atom_site_aniso_U_11
_atom_site_aniso_U_22
_atom_site_aniso_U_33
_atom_site_aniso_U_23
_atom_site_aniso_U_13
_atom_site_aniso_U_12
C1 0.0628(17) 0.0370(15) 0.0421(14) 0.0016(12) 0.0042(13) 0.0128(13)
C2 0.0505(14) 0.0302(13) 0.0342(12) 0.0005(10) 0.0031(11) 0.0109(11)
C3 0.0416(13) 0.0328(13) 0.0366(12) -0.0040(10) -0.0020(10) 0.0082(11)
C4 0.0364(12) 0.0317(13) 0.0358(12) -0.0045(10) 0.0037(10) 0.0053(10)
C5 0.0377(12) 0.0275(12) 0.0337(12) -0.0014(10) 0.0055(10) 0.0086(10)
C6 0.0351(12) 0.0376(14) 0.0382(13) -0.0014(11) 0.0030(10) 0.0032(11)
C7 0.0442(14) 0.0356(14) 0.0408(13) 0.0013(11) 0.0106(11) 0.0054(11)
C8 0.0389(13) 0.0224(11) 0.0331(12) -0.0034(10) 0.0034(10) 0.0059(10)
C9 0.0517(14) 0.0236(12) 0.0358(12) 0.0013(10) 0.0030(11) 0.0012(11)
C10 0.0427(13) 0.0254(12) 0.0312(11) 0.0066(10) -0.0019(10) -0.0004(10)
C11 0.0516(15) 0.0290(13) 0.0362(13) 0.0033(10) -0.0061(11) -0.0067(11)
C12 0.0381(13) 0.0414(15) 0.0483(14) 0.0078(12) -0.0025(11) -0.0075(11)
C13 0.0395(13) 0.0371(14) 0.0422(13) 0.0087(11) 0.0024(11) 0.0025(11)
C14 0.0399(13) 0.0273(12) 0.0323(12) 0.0079(10) 0.0000(10) 0.0022(10)
C15 0.0380(12) 0.0273(12) 0.0346(12) 0.0063(10) -0.0008(10) -0.0011(10)
C16 0.0419(13) 0.0298(13) 0.0399(13) 0.0035(11) 0.0034(10) 0.0048(11)
C17 0.0394(13) 0.0246(12) 0.0340(12) -0.0052(10) 0.0042(10) -0.0019(10)
C18 0.0388(12) 0.0208(11) 0.0341(12) -0.0008(9) 0.0034(10) -0.0056(10)
C19 0.0437(13) 0.0283(13) 0.0364(12) -0.0018(10) 0.0080(10) 0.0021(11)
C20 0.0520(15) 0.0310(13) 0.0319(12) 0.0002(10) 0.0065(11) 0.0017(11)
C21 0.0456(13) 0.0214(11) 0.0363(12) 0.0025(10) 0.0020(10) 0.0019(10)
C22 0.0423(13) 0.0205(11) 0.0392(13) 0.0004(10) 0.0066(10) 0.0014(10)
C23 0.0430(13) 0.0223(11) 0.0327(11) -0.0020(9) 0.0046(10) -0.0031(10)
C24 0.0523(15) 0.0324(14) 0.0377(13) -0.0003(11) 0.0028(11) 0.0045(12)
F1 0.1146(15) 0.0492(10) 0.0463(9) 0.0114(8) 0.0122(9) -0.0089(10)
F2 0.1338(17) 0.0553(11) 0.0355(8) 0.0025(7) 0.0168(9) 0.0341(11)
F3 0.0769(12) 0.1044(16) 0.0548(10) 0.0308(10) -0.0078(9) 0.0150(11)
F4 0.1072(14) 0.0406(10) 0.0751(11) -0.0057(9) -0.0309(10) 0.0297(10)
F5 0.0529(10) 0.0852(13) 0.0887(13) 0.0353(11) -0.0140(9) -0.0037(10)
F6 0.0743(11) 0.0939(14) 0.0392(9) -0.0081(9) -0.0073(8) 0.0311(10)
N1 0.0332(10) 0.0331(11) 0.0325(10) -0.0024(8) 0.0012(8) 0.0005(8)
N2 0.0421(11) 0.0295(11) 0.0354(10) -0.0024(8) 0.0014(8) -0.0006(9)
N3 0.0372(11) 0.0377(11) 0.0361(10) -0.0019(9) 0.0071(8) 0.0058(9)
N4 0.0313(10) 0.0314(11) 0.0366(10) -0.0012(8) 0.0057(8) -0.0029(8)
O1 0.0479(10) 0.0289(9) 0.0383(9) -0.0031(7) -0.0015(7) -0.0056(8)
O2 0.0375(9) 0.0426(10) 0.0377(9) 0.0013(8) 0.0073(7) 0.0057(8)
C25 0.0415(13) 0.0313(13) 0.0468(14) 0.0010(11) 0.0019(11) 0.0030(11)
C26 0.0444(14) 0.0356(14) 0.0478(14) -0.0031(12) 0.0066(11) 0.0005(11)
C27 0.0508(15) 0.0399(15) 0.0437(14) -0.0023(12) 0.0017(12) -0.0064(12)
C28 0.0684(19) 0.0600(19) 0.0494(16) -0.0114(15) 0.0058(14) -0.0119(16)
C29 0.0492(15) 0.0267(13) 0.0691(18) 0.0005(13) -0.0114(13) 0.0041(12)
C30 0.0440(15) 0.0317(14) 0.0736(19) 0.0002(13) 0.0013(13) 0.0041(12)
C31 0.0537(17) 0.0404(16) 0.088(2) -0.0008(15) 0.0078(15) 0.0032(14)
C32 0.0549(18) 0.057(2) 0.107(3) -0.0023(19) 0.0209(18) -0.0031(16)
C33 0.0633(17) 0.0390(15) 0.0482(15) -0.0007(12) -0.0078(13) -0.0019(13)
C34 0.0678(19) 0.0502(17) 0.0505(16) 0.0015(14) -0.0039(14) -0.0031(15)
C35 0.069(2) 0.0500(18) 0.0607(18) 0.0071(15) -0.0120(15) -0.0055(15)
C36 0.0568(17) 0.0589(19) 0.0526(17) 0.0021(14) -0.0112(13) -0.0028(15)
C37A 0.034(3) 0.026(2) 0.044(2) 0.0038(18) -0.004(2) 0.002(2)
C38A 0.035(3) 0.039(3) 0.054(2) 0.0076(19) 0.0001(18) 0.0032(19)
C39A 0.0354(18) 0.044(2) 0.061(2) 0.0047(17) 0.0007(16) -0.0035(15)
C40A 0.047(3) 0.056(3) 0.057(3) 0.011(2) 0.016(2) 0.004(2)
C37B 0.047(12) 0.014(7) 0.125(17) 0.014(8) -0.001(10) 0.006(7)
C38B 0.049(12) 0.050(10) 0.057(8) -0.001(7) -0.014(8) 0.020(8)
C39B 0.055(8) 0.069(10) 0.076(10) -0.027(8) -0.012(7) 0.026(7)
C40B 0.066(11) 0.045(8) 0.100(13) 0.011(8) 0.034(10) 0.015(9)
N5 0.0491(12) 0.0266(11) 0.0549(13) 0.0031(9) -0.0093(10) -0.0011(9)
C41 0.0388(13) 0.0315(13) 0.0437(14) -0.0110(11) -0.0045(11) -0.0015(11)
C42 0.0467(14) 0.0384(14) 0.0472(14) -0.0089(12) -0.0086(12) 0.0052(12)
C43 0.0644(18) 0.0512(17) 0.0437(15) -0.0002(13) -0.0062(13) -0.0183(14)
C44 0.0606(18) 0.079(2) 0.0414(15) -0.0063(15) -0.0100(13) -0.0103(16)
C45 0.0381(13) 0.0235(12) 0.0455(14) -0.0038(10) -0.0055(10) -0.0004(10)
C46 0.0386(14) 0.0331(14) 0.0759(19) -0.0115(13) -0.0009(13) 0.0054(11)
C47 0.0371(13) 0.0377(15) 0.0730(19) -0.0135(14) 0.0056(13) -0.0016(12)
C48 0.0489(16) 0.0530(18) 0.0666(18) -0.0116(15) 0.0016(14) -0.0065(14)
C49 0.0467(14) 0.0213(12) 0.0475(14) -0.0042(10) -0.0058(11) 0.0049(10)
C50 0.0392(13) 0.0225(12) 0.0446(13) -0.0008(10) -0.0036(10) 0.0025(10)
C51 0.0431(14) 0.0243(12) 0.0542(15) 0.0010(11) -0.0058(12) 0.0033(11)
C52 0.0474(14) 0.0330(14) 0.0541(15) 0.0053(12) -0.0046(12) 0.0055(12)
C53 0.0402(13) 0.0240(12) 0.0404(13) -0.0055(10) -0.0063(10) 0.0060(10)
C54 0.0419(13) 0.0333(13) 0.0456(14) -0.0052(11) -0.0053(11) 0.0010(11)
C55 0.0519(15) 0.0402(15) 0.0469(15) -0.0011(12) 0.0039(12) 0.0050(12)
C56 0.0659(19) 0.0569(19) 0.0641(19) 0.0049(16) 0.0101(15) 0.0033(16)
N6 0.0376(10) 0.0246(10) 0.0416(11) -0.0063(8) -0.0072(8) 0.0032(8)
C57 0.0375(13) 0.0307(13) 0.0530(15) 0.0058(12) 0.0040(11) -0.0015(11)
C58 0.086(2) 0.0512(18) 0.0594(18) 0.0016(15) -0.0127(16) 0.0149(17)
O3 0.0502(10) 0.0373(10) 0.0508(10) -0.0021(8) -0.0049(8) 0.0136(9)
O4 0.0478(10) 0.0432(11) 0.0720(13) 0.0087(10) 0.0194(9) 0.0140(9)
C59 0.0337(12) 0.0441(15) 0.0364(13) 0.0004(11) 0.0036(10) 0.0017(11)
C60 0.0482(15) 0.0595(18) 0.0412(14) 0.0012(13) 0.0004(12) -0.0109(14)
O5 0.0419(9) 0.0578(12) 0.0333(9) 0.0026(8) 0.0020(7) -0.0110(8)
O6 0.0437(9) 0.0523(11) 0.0352(9) 0.0036(8) 0.0039(7) -0.0083(8)
O7 0.0404(9) 0.0470(11) 0.0544(11) -0.0097(9) 0.0046(8) 0.0028(8)
O8 0.0480(10) 0.0628(12) 0.0378(9) 0.0052(8) 0.0082(8) 0.0178(9)
O9 0.0476(10) 0.0394(10) 0.0403(9) -0.0015(8) 0.0089(7) -0.0077(8)

loop_
_atom_type_symbol
_atom_type_description
_atom_type_scat_dispersion_real
_atom_type_scat_dispersion_imag
_atom_type_scat_source
C C 0.0033 0.0016 'International Tables Vol C Tables 4.2.6.8 and 6.1.1.4'
H H 0.0000 0.0000 'International Tables Vol C Tables 4.2.6.8 and 6.1.1.4'
F F 0.0171 0.0103 'International Tables Vol C Tables 4.2.6.8 and 6.1.1.4'
N N 0.0061 0.0033 'International Tables Vol C Tables 4.2.6.8 and 6.1.1.4'
O O 0.0106 0.0060 'International Tables Vol C Tables 4.2.6.8 and 6.1.1.4'

loop_
_geom_angle_atom_site_label_1
_geom_angle_atom_site_label_2
_geom_angle_atom_site_label_3
_geom_angle
F2 C1 F1 106.2(2)
F2 C1 F3 105.3(2)
F1 C1 F3 105.0(2)
F2 C1 C2 113.5(2)
F1 C1 C2 113.5(2)
F3 C1 C2 112.5(2)
C7 C2 C3 118.9(2)
C7 C2 C1 120.8(2)
C3 C2 C1 120.3(2)
C4 C3 C2 121.1(2)
C4 C3 H3A 119.4
C2 C3 H3A 119.4
C3 C4 C5 120.4(2)
C3 C4 H4A 119.8
C5 C4 H4A 119.8
C4 C5 N1 125.1(2)
C4 C5 C6 118.4(2)
N1 C5 C6 116.6(2)
C7 C6 C5 120.3(2)
C7 C6 H6 119.8
C5 C6 H6 119.8
C2 C7 C6 120.8(2)
C2 C7 H7 119.6
C6 C7 H7 119.6
O1 C8 N2 123.0(2)
O1 C8 N1 123.9(2)
N2 C8 N1 113.1(2)
N2 C9 C10 114.46(19)
N2 C9 H9A 108.6
C10 C9 H9A 108.6
N2 C9 H9B 108.6
C10 C9 H9B 108.6
H9A C9 H9B 107.6
C11 C10 C15 118.4(2)
C11 C10 C9 121.2(2)
C15 C10 C9 120.4(2)
C12 C11 C10 120.5(2)
C12 C11 H11 119.7
C10 C11 H11 119.7
C13 C12 C11 120.6(2)
C13 C12 H12 119.7
C11 C12 H12 119.7
C12 C13 C14 120.1(2)
C12 C13 H13 119.9
C14 C13 H13 119.9
C15 C14 C13 118.9(2)
C15 C14 C16 120.9(2)
C13 C14 C16 120.1(2)
C14 C15 C10 121.5(2)
C14 C15 H15 119.3
C10 C15 H15 119.3
N3 C16 C14 112.37(19)
N3 C16 H16A 109.1
C14 C16 H16A 109.1
N3 C16 H16B 109.1
C14 C16 H16B 109.1
H16A C16 H16B 107.9
O2 C17 N3 122.2(2)
O2 C17 N4 123.4(2)
N3 C17 N4 114.41(19)
N4 C18 C23 123.8(2)
N4 C18 C19 117.5(2)
C23 C18 C19 118.7(2)
C20 C19 C18 120.8(2)
C20 C19 H19 119.6
C18 C19 H19 119.6
C19 C20 C21 120.1(2)
C19 C20 H20 119.9
C21 C20 H20 119.9
C20 C21 C22 119.1(2)
C20 C21 C24 121.0(2)
C22 C21 C24 119.9(2)
C23 C22 C21 120.9(2)
C23 C22 H22 119.5
C21 C22 H22 119.5
C22 C23 C18 120.2(2)
C22 C23 H23 119.9
C18 C23 H23 119.9
F6 C24 F5 106.7(2)
F6 C24 F4 105.6(2)
F5 C24 F4 103.7(2)
F6 C24 C21 114.5(2)
F5 C24 C21 112.8(2)
F4 C24 C21 112.7(2)
C8 N1 C5 127.26(19)
C8 N1 H1 116.4
C5 N1 H1 116.4
C8 N2 C9 120.8(2)
C8 N2 H2 119.6
C9 N2 H2 119.6
C17 N3 C16 120.74(19)
C17 N3 H3 119.6
C16 N3 H3 119.6
C17 N4 C18 125.81(19)
C17 N4 H4 117.1
C18 N4 H4 117.1
N5 C25 C26 116.6(2)
N5 C25 H25A 108.1
C26 C25 H25A 108.1
N5 C25 H25B 108.1
C26 C25 H25B 108.1
H25A C25 H25B 107.3
C25 C26 C27 110.1(2)
C25 C26 H26A 109.6
C27 C26 H26A 109.6
C25 C26 H26B 109.6
C27 C26 H26B 109.6
H26A C26 H26B 108.2
C28 C27 C26 112.7(2)
C28 C27 H27A 109.1
C26 C27 H27A 109.1
C28 C27 H27B 109.1
C26 C27 H27B 109.1
H27A C27 H27B 107.8
C27 C28 H28A 109.5
C27 C28 H28B 109.5
H28A C28 H28B 109.5
C27 C28 H28C 109.5
H28A C28 H28C 109.5
H28B C28 H28C 109.5
N5 C29 C30 115.2(2)
N5 C29 H29A 108.5
C30 C29 H29A 108.5
N5 C29 H29B 108.5
C30 C29 H29B 108.5
H29A C29 H29B 107.5
C31 C30 C29 110.5(2)
C31 C30 H30A 109.5
C29 C30 H30A 109.5
C31 C30 H30B 109.5
C29 C30 H30B 109.5
H30A C30 H30B 108.1
C30 C31 C32 111.9(2)
C30 C31 H31A 109.2
C32 C31 H31A 109.2
C30 C31 H31B 109.2
C32 C31 H31B 109.2
H31A C31 H31B 107.9
C31 C32 H32A 109.5
C31 C32 H32B 109.5
H32A C32 H32B 109.5
C31 C32 H32C 109.5
H32A C32 H32C 109.5
H32B C32 H32C 109.5
N5 C33 C34 117.5(2)
N5 C33 H33A 107.9
C34 C33 H33A 107.9
N5 C33 H33B 107.9
C34 C33 H33B 107.9
H33A C33 H33B 107.2
C35 C34 C33 116.6(2)
C35 C34 H34A 108.1
C33 C34 H34A 108.1
C35 C34 H34B 108.1
C33 C34 H34B 108.1
H34A C34 H34B 107.3
C34 C35 C36 112.6(3)
C34 C35 H35A 109.1
C36 C35 H35A 109.1
C34 C35 H35B 109.1
C36 C35 H35B 109.1
H35A C35 H35B 107.8
C35 C36 H36A 109.5
C35 C36 H36B 109.5
H36A C36 H36B 109.5
C35 C36 H36C 109.5
H36A C36 H36C 109.5
H36B C36 H36C 109.5
C38A C37A N5 116.8(3)
C38A C37A H37A 108.1
N5 C37A H37A 108.1
C38A C37A H37B 108.1
N5 C37A H37B 108.1
H37A C37A H37B 107.3
C39A C38A C37A 112.3(4)
C39A C38A H38A 109.1
C37A C38A H38A 109.1
C39A C38A H38B 109.1
C37A C38A H38B 109.1
H38A C38A H38B 107.9
C40A C39A C38A 114.0(3)
C40A C39A H39A 108.7
C38A C39A H39A 108.7
C40A C39A H39B 108.7
C38A C39A H39B 108.7
H39A C39A H39B 107.6
C39A C40A H40A 109.5
C39A C40A H40B 109.5
H40A C40A H40B 109.5
C39A C40A H40C 109.5
H40A C40A H40C 109.5
H40B C40A H40C 109.5
C38B C37B N5 106.1(12)
C38B C37B H37C 110.5
N5 C37B H37C 110.5
C38B C37B H37D 110.5
N5 C37B H37D 110.5
H37C C37B H37D 108.7
C37B C38B C39B 115.8(15)
C37B C38B H38C 108.3
C39B C38B H38C 108.3
C37B C38B H38D 108.3
C39B C38B H38D 108.3
H38C C38B H38D 107.4
C40B C39B C38B 111.7(12)
C40B C39B H39C 109.3
C38B C39B H39C 109.3
C40B C39B H39D 109.3
C38B C39B H39D 109.3
H39C C39B H39D 107.9
C39B C40B H40D 109.5
C39B C40B H40E 109.5
H40D C40B H40E 109.5
C39B C40B H40F 109.5
H40D C40B H40F 109.5
H40E C40B H40F 109.5
C29 N5 C25 111.4(2)
C29 N5 C33 111.0(2)
C25 N5 C33 106.58(18)
C29 N5 C37A 111.2(3)
C25 N5 C37A 108.9(3)
C33 N5 C37A 107.6(3)
C29 N5 C37B 91.8(6)
C25 N5 C37B 114.6(10)
C33 N5 C37B 120.7(9)
N6 C41 C42 115.96(19)
N6 C41 H41A 108.3
C42 C41 H41A 108.3
N6 C41 H41B 108.3
C42 C41 H41B 108.3
H41A C41 H41B 107.4
C43 C42 C41 109.4(2)
C43 C42 H42A 109.8
C41 C42 H42A 109.8
C43 C42 H42B 109.8
C41 C42 H42B 109.8
H42A C42 H42B 108.2
C42 C43 C44 112.5(2)
C42 C43 H43A 109.1
C44 C43 H43A 109.1
C42 C43 H43B 109.1
C44 C43 H43B 109.1
H43A C43 H43B 107.8
C43 C44 H44A 109.5
C43 C44 H44B 109.5
H44A C44 H44B 109.5
C43 C44 H44C 109.5
H44A C44 H44C 109.5
H44B C44 H44C 109.5
N6 C45 C46 115.76(19)
N6 C45 H45A 108.3
C46 C45 H45A 108.3
N6 C45 H45B 108.3
C46 C45 H45B 108.3
H45A C45 H45B 107.4
C45 C46 C47 110.2(2)
C45 C46 H46A 109.6
C47 C46 H46A 109.6
C45 C46 H46B 109.6
C47 C46 H46B 109.6
H46A C46 H46B 108.1
C48 C47 C46 113.3(2)
C48 C47 H47A 108.9
C46 C47 H47A 108.9
C48 C47 H47B 108.9
C46 C47 H47B 108.9
H47A C47 H47B 107.7
C47 C48 H48A 109.5
C47 C48 H48B 109.5
H48A C48 H48B 109.5
C47 C48 H48C 109.5
H48A C48 H48C 109.5
H48B C48 H48C 109.5
N6 C49 C50 116.11(18)
N6 C49 H49A 108.3
C50 C49 H49A 108.3
N6 C49 H49B 108.3
C50 C49 H49B 108.3
H49A C49 H49B 107.4
C49 C50 C51 109.07(19)
C49 C50 H50A 109.9
C51 C50 H50A 109.9
C49 C50 H50B 109.9
C51 C50 H50B 109.9
H50A C50 H50B 108.3
C52 C51 C50 113.1(2)
C52 C51 H51A 109.0
C50 C51 H51A 109.0
C52 C51 H51B 109.0
C50 C51 H51B 109.0
H51A C51 H51B 107.8
C51 C52 H52A 109.5
C51 C52 H52B 109.5
H52A C52 H52B 109.5
C51 C52 H52C 109.5
H52A C52 H52C 109.5
H52B C52 H52C 109.5
C54 C53 N6 115.96(19)
C54 C53 H53A 108.3
N6 C53 H53A 108.3
C54 C53 H53B 108.3
N6 C53 H53B 108.3
H53A C53 H53B 107.4
C53 C54 C55 110.0(2)
C53 C54 H54A 109.7
C55 C54 H54A 109.7
C53 C54 H54B 109.7
C55 C54 H54B 109.7
H54A C54 H54B 108.2
C56 C55 C54 112.5(2)
C56 C55 H55A 109.1
C54 C55 H55A 109.1
C56 C55 H55B 109.1
C54 C55 H55B 109.1
H55A C55 H55B 107.8
C55 C56 H56A 109.5
C55 C56 H56B 109.5
H56A C56 H56B 109.5
C55 C56 H56C 109.5
H56A C56 H56C 109.5
H56B C56 H56C 109.5
C41 N6 C53 111.52(17)
C41 N6 C49 105.76(17)
C53 N6 C49 111.33(18)
C41 N6 C45 111.38(18)
C53 N6 C45 105.65(17)
C49 N6 C45 111.32(18)
O3 C57 O4 125.0(2)
O3 C57 C58 117.4(2)
O4 C57 C58 117.6(2)
C57 C58 H58A 109.5
C57 C58 H58B 109.5
H58A C58 H58B 109.5
C57 C58 H58C 109.5
H58A C58 H58C 109.5
H58B C58 H58C 109.5
O6 C59 O5 124.0(2)
O6 C59 C60 117.9(2)
O5 C59 C60 118.1(2)
C59 C60 H60A 109.5
C59 C60 H60B 109.5
H60A C60 H60B 109.5
C59 C60 H60C 109.5
H60A C60 H60C 109.5
H60B C60 H60C 109.5
H7A O7 H7B 109.5
H8A O8 H8B 109.5
H9C O9 H9D 109.6

loop_
_geom_bond_atom_site_label_1
_geom_bond_atom_site_label_2
_geom_bond_distance
C1 F2 1.329(3)
C1 F1 1.331(3)
C1 F3 1.340(3)
C1 C2 1.490(3)
C2 C7 1.387(4)
C2 C3 1.390(3)
C3 C4 1.385(3)
C3 H3A 0.9500
C4 C5 1.397(3)
C4 H4A 0.9500
C5 N1 1.400(3)
C5 C6 1.411(3)
C6 C7 1.388(3)
C6 H6 0.9500
C7 H7 0.9500
C8 O1 1.242(3)
C8 N2 1.348(3)
C8 N1 1.383(3)
C9 N2 1.453(3)
C9 C10 1.520(3)
C9 H9A 0.9900
C9 H9B 0.9900
C10 C11 1.392(3)
C10 C15 1.401(3)
C11 C12 1.384(4)
C11 H11 0.9500
C12 C13 1.381(4)
C12 H12 0.9500
C13 C14 1.397(3)
C13 H13 0.9500
C14 C15 1.387(3)
C14 C16 1.520(3)
C15 H15 0.9500
C16 N3 1.463(3)
C16 H16A 0.9900
C16 H16B 0.9900
C17 O2 1.237(3)
C17 N3 1.350(3)
C17 N4 1.381(3)
C18 N4 1.396(3)
C18 C23 1.403(3)
C18 C19 1.403(3)
C19 C20 1.384(3)
C19 H19 0.9500
C20 C21 1.396(3)
C20 H20 0.9500
C21 C22 1.398(3)
C21 C24 1.481(3)
C22 C23 1.379(3)
C22 H22 0.9500
C23 H23 0.9500
C24 F6 1.318(3)
C24 F5 1.344(3)
C24 F4 1.345(3)
N1 H1 0.8800
N2 H2 0.8800
N3 H3 0.8800
N4 H4 0.8800
C25 N5 1.514(3)
C25 C26 1.518(3)
C25 H25A 0.9900
C25 H25B 0.9900
C26 C27 1.531(4)
C26 H26A 0.9900
C26 H26B 0.9900
C27 C28 1.519(4)
C27 H27A 0.9900
C27 H27B 0.9900
C28 H28A 0.9800
C28 H28B 0.9800
C28 H28C 0.9800
C29 N5 1.510(3)
C29 C30 1.521(4)
C29 H29A 0.9900
C29 H29B 0.9900
C30 C31 1.517(4)
C30 H30A 0.9900
C30 H30B 0.9900
C31 C32 1.528(4)
C31 H31A 0.9900
C31 H31B 0.9900
C32 H32A 0.9800
C32 H32B 0.9800
C32 H32C 0.9800
C33 N5 1.533(3)
C33 C34 1.540(4)
C33 H33A 0.9900
C33 H33B 0.9900
C34 C35 1.478(4)
C34 H34A 0.9900
C34 H34B 0.9900
C35 C36 1.513(4)
C35 H35A 0.9900
C35 H35B 0.9900
C36 H36A 0.9800
C36 H36B 0.9800
C36 H36C 0.9800
C37A C38A 1.534(6)
C37A N5 1.535(5)
C37A H37A 0.9900
C37A H37B 0.9900
C38A C39A 1.529(5)
C38A H38A 0.9900
C38A H38B 0.9900
C39A C40A 1.512(6)
C39A H39A 0.9900
C39A H39B 0.9900
C40A H40A 0.9800
C40A H40B 0.9800
C40A H40C 0.9800
C37B C38B 1.502(14)
C37B N5 1.591(12)
C37B H37C 0.9900
C37B H37D 0.9900
C38B C39B 1.523(14)
C38B H38C 0.9900
C38B H38D 0.9900
C39B C40B 1.508(14)
C39B H39C 0.9900
C39B H39D 0.9900
C40B H40D 0.9800
C40B H40E 0.9800
C40B H40F 0.9800
C41 N6 1.517(3)
C41 C42 1.527(3)
C41 H41A 0.9900
C41 H41B 0.9900
C42 C43 1.513(4)
C42 H42A 0.9900
C42 H42B 0.9900
C43 C44 1.526(4)
C43 H43A 0.9900
C43 H43B 0.9900
C44 H44A 0.9800
C44 H44B 0.9800
C44 H44C 0.9800
C45 N6 1.524(3)
C45 C46 1.524(3)
C45 H45A 0.9900
C45 H45B 0.9900
C46 C47 1.532(4)
C46 H46A 0.9900
C46 H46B 0.9900
C47 C48 1.517(4)
C47 H47A 0.9900
C47 H47B 0.9900
C48 H48A 0.9800
C48 H48B 0.9800
C48 H48C 0.9800
C49 N6 1.521(3)
C49 C50 1.527(3)
C49 H49A 0.9900
C49 H49B 0.9900
C50 C51 1.530(3)
C50 H50A 0.9900
C50 H50B 0.9900
C51 C52 1.513(4)
C51 H51A 0.9900
C51 H51B 0.9900
C52 H52A 0.9800
C52 H52B 0.9800
C52 H52C 0.9800
C53 C54 1.515(3)
C53 N6 1.519(3)
C53 H53A 0.9900
C53 H53B 0.9900
C54 C55 1.529(3)
C54 H54A 0.9900
C54 H54B 0.9900
C55 C56 1.476(4)
C55 H55A 0.9900
C55 H55B 0.9900
C56 H56A 0.9800
C56 H56B 0.9800
C56 H56C 0.9800
C57 O3 1.250(3)
C57 O4 1.260(3)
C57 C58 1.523(4)
C58 H58A 0.9800
C58 H58B 0.9800
C58 H58C 0.9800
C59 O6 1.260(3)
C59 O5 1.262(3)
C59 C60 1.517(4)
C60 H60A 0.9800
C60 H60B 0.9800
C60 H60C 0.9800
O7 H7A 0.8504
O7 H7B 0.8493
O8 H8A 0.8492
O8 H8B 0.8511
O9 H9C 0.8501
O9 H9D 0.8489

loop_
_geom_hbond_atom_site_label_D
_geom_hbond_atom_site_label_H
_geom_hbond_atom_site_label_A
_geom_hbond_distance_DH
_geom_hbond_distance_HA
_geom_hbond_distance_DA
_geom_hbond_angle_DHA
_geom_hbond_site_symmetry_A
C4 H4A O1 0.95 2.27 2.879(3) 121.3 .
C23 H23 O2 0.95 2.35 2.866(3) 113.6 .
N1 H1 O5 0.88 1.94 2.810(2) 171.5 .
N2 H2 O6 0.88 1.94 2.803(3) 168.0 .
N3 H3 O7 0.88 2.13 2.898(2) 145.3 .
N4 H4 O4 0.88 1.95 2.763(2) 153.3 .
C33 H33A O9 0.99 2.44 3.199(3) 133.4 .
C41 H41B O4 0.99 2.48 3.309(3) 141.1 7_665
C45 H45A O3 0.99 2.47 3.337(3) 146.2 7_655
C45 H45B O1 0.99 2.40 3.358(3) 162.4 .
C53 H53A O3 0.99 2.49 3.383(3) 149.2 7_655
O7 H7B O3 0.85 1.91 2.755(2) 172.2 .
O7 H7B O4 0.85 2.63 3.251(3) 131.0 .
O8 H8A O6 0.85 1.92 2.768(2) 175.2 .
O8 H8B O2 0.85 1.94 2.7915(19) 173.1 .
O9 H9C O8 0.85 1.99 2.830(3) 171.9 4_545
O9 H9D O5 0.85 1.94 2.7911(19) 177.9 .

loop_
_geom_torsion_atom_site_label_1
_geom_torsion_atom_site_label_2
_geom_torsion_atom_site_label_3
_geom_torsion_atom_site_label_4
_geom_torsion
F2 C1 C2 C7 -89.3(3)
F1 C1 C2 C7 32.2(3)
F3 C1 C2 C7 151.2(2)
F2 C1 C2 C3 88.1(3)
F1 C1 C2 C3 -150.4(2)
F3 C1 C2 C3 -31.4(3)
C7 C2 C3 C4 1.0(3)
C1 C2 C3 C4 -176.5(2)
C2 C3 C4 C5 0.5(3)
C3 C4 C5 N1 179.4(2)
C3 C4 C5 C6 -2.5(3)
C4 C5 C6 C7 3.1(3)
N1 C5 C6 C7 -178.7(2)
C3 C2 C7 C6 -0.4(3)
C1 C2 C7 C6 177.0(2)
C5 C6 C7 C2 -1.6(4)
N2 C9 C10 C11 -125.9(2)
N2 C9 C10 C15 57.3(3)
C15 C10 C11 C12 0.5(3)
C9 C10 C11 C12 -176.4(2)
C10 C11 C12 C13 0.0(4)
C11 C12 C13 C14 -0.4(4)
C12 C13 C14 C15 0.5(3)
C12 C13 C14 C16 178.3(2)
C13 C14 C15 C10 -0.1(3)
C16 C14 C15 C10 -177.9(2)
C11 C10 C15 C14 -0.4(3)
C9 C10 C15 C14 176.5(2)
C15 C14 C16 N3 100.3(2)
C13 C14 C16 N3 -77.5(3)
N4 C18 C19 C20 177.9(2)
C23 C18 C19 C20 -3.0(3)
C18 C19 C20 C21 0.2(4)
C19 C20 C21 C22 2.0(3)
C19 C20 C21 C24 -176.8(2)
C20 C21 C22 C23 -1.2(3)
C24 C21 C22 C23 177.5(2)
C21 C22 C23 C18 -1.7(3)
N4 C18 C23 C22 -177.2(2)
C19 C18 C23 C22 3.8(3)
C20 C21 C24 F6 -2.5(3)
C22 C21 C24 F6 178.8(2)
C20 C21 C24 F5 119.8(3)
C22 C21 C24 F5 -58.9(3)
C20 C21 C24 F4 -123.2(2)
C22 C21 C24 F4 58.1(3)
O1 C8 N1 C5 -5.2(3)
N2 C8 N1 C5 175.4(2)
C4 C5 N1 C8 -4.7(3)
C6 C5 N1 C8 177.2(2)
O1 C8 N2 C9 -2.2(3)
N1 C8 N2 C9 177.22(19)
C10 C9 N2 C8 87.1(3)
O2 C17 N3 C16 -7.3(3)
N4 C17 N3 C16 174.1(2)
C14 C16 N3 C17 -78.2(3)
O2 C17 N4 C18 -2.4(3)
N3 C17 N4 C18 176.2(2)
C23 C18 N4 C17 26.0(3)
C19 C18 N4 C17 -155.0(2)
N5 C25 C26 C27 -174.1(2)
C25 C26 C27 C28 176.7(2)
N5 C29 C30 C31 -169.3(2)
C29 C30 C31 C32 -175.2(3)
N5 C33 C34 C35 -99.2(3)
C33 C34 C35 C36 -173.5(3)
N5 C37A C38A C39A 163.2(3)
C37A C38A C39A C40A -72.6(5)
N5 C37B C38B C39B 89(2)
C37B C38B C39B C40B 156.8(14)
C30 C29 N5 C25 -54.6(3)
C30 C29 N5 C33 64.0(3)
C30 C29 N5 C37A -176.2(3)
C30 C29 N5 C37B -171.9(10)
C26 C25 N5 C29 -61.1(3)
C26 C25 N5 C33 177.7(2)
C26 C25 N5 C37A 61.9(3)
C26 C25 N5 C37B 41.5(8)
C34 C33 N5 C29 58.3(3)
C34 C33 N5 C25 179.8(2)
C34 C33 N5 C37A -63.5(4)
C34 C33 N5 C37B -47.2(8)
C38A C37A N5 C29 172.3(3)
C38A C37A N5 C25 49.2(5)
C38A C37A N5 C33 -66.0(4)
C38A C37A N5 C37B 160(4)
C38B C37B N5 C29 -176.2(15)
C38B C37B N5 C25 69.2(17)
C38B C37B N5 C33 -60.4(18)
C38B C37B N5 C37A -8.0(19)
N6 C41 C42 C43 179.2(2)
C41 C42 C43 C44 -172.2(2)
N6 C45 C46 C47 -166.7(2)
C45 C46 C47 C48 75.2(3)
N6 C49 C50 C51 166.7(2)
C49 C50 C51 C52 172.5(2)
N6 C53 C54 C55 -172.8(2)
C53 C54 C55 C56 -174.0(2)
C42 C41 N6 C53 -58.8(3)
C42 C41 N6 C49 -180.0(2)
C42 C41 N6 C45 59.0(3)
C54 C53 N6 C41 -56.0(3)
C54 C53 N6 C49 61.8(2)
C54 C53 N6 C45 -177.19(19)
C50 C49 N6 C41 169.8(2)
C50 C49 N6 C53 48.5(3)
C50 C49 N6 C45 -69.1(3)
C46 C45 N6 C41 59.9(3)
C46 C45 N6 C53 -178.8(2)
C46 C45 N6 C49 -57.9(3)
